data_4314903
loop_
_publ_author_name
'Alexandre Picot'
'Hellen Dyer'
'Antoine Buchard'
'Audrey Auffrant'
'Laure Vendier'
'Pascal Le Floch'
'Sylviane Sabo-Etienne'

_publ_contact_author
;
Sylviane Sabo-Etienne
;
_publ_contact_author_address
;
Laboratoire de Chimie de Coordination
205 Route de Narbonne
31077 Toulouse Cedex 04
;
_publ_contact_author_email sylviane.sabo@lcc-toulouse.fr
_publ_section_title
;
 Interplay between Hydrido/Dihydrogen and Amine/Amido Ligands in
 Ruthenium-Catalyzed Transfer Hydrogenation of Ketones
;
_journal_name_full 'Inorganic Chemistry'
_journal_page_first 1310
_journal_page_last 1312
_journal_paper_doi 10.1021/ic902339j
_journal_volume 49
_journal_year 2010
_chemical_compound_source 'synthesis as described'
_chemical_formula_moiety 'C49 H63 Cl N2 P3 Ru, C32 H12 B F24, 2(C7 H8)'
_chemical_formula_sum 'C95 H91 B Cl F24 N2 P3 Ru'
_chemical_formula_weight 1956.94
_chemical_name_systematic
;
 ?
;
_space_group_IT_number 14
_symmetry_cell_setting monoclinic
_symmetry_Int_Tables_number 14
_symmetry_space_group_name_Hall '-P 2ybc'
_symmetry_space_group_name_H-M 'P 1 21/c 1'
_atom_sites_solution_hydrogens geom
_atom_sites_solution_primary direct
_atom_sites_solution_secondary difmap
_cell_angle_alpha 90
_cell_angle_beta 104.6080(10)
_cell_angle_gamma 90
_cell_formula_units_Z 4
_cell_length_a 14.2098(4)
_cell_length_b 33.3099(9)
_cell_length_c 20.1020(5)
_cell_measurement_reflns_used 9870
_cell_measurement_temperature 110(2)
_cell_measurement_theta_max 32.09
_cell_measurement_theta_min 2.18
_cell_measurement_wavelength 0.71073
_cell_volume 9207.2(4)
_computing_cell_refinement 'Bruker SMART'
_computing_data_collection 'Bruker SMART'
_computing_data_reduction 'Bruker SAINT'
_computing_molecular_graphics 'Ortep-3 for Windows (Farrugia, 1997)'
_computing_publication_material 'WinGX publication routines (Farrugia, 1999)'
_computing_structure_refinement 'SHELXL-97 (Sheldrick, 2008)'
_computing_structure_solution 'SIR92 (Giacovazzo et al, 1993)'
_diffrn_ambient_temperature 110
_diffrn_measured_fraction_theta_full 0.981
_diffrn_measured_fraction_theta_max 0.981
_diffrn_measurement_device_type 'Bruker Kappa APEX II'
_diffrn_measurement_method \w-\f
_diffrn_radiation_monochromator graphite
_diffrn_radiation_source 'fine-focus sealed tube'
_diffrn_radiation_type MoK\a
_diffrn_radiation_wavelength 0.71073
_diffrn_reflns_av_R_equivalents 0.0414
_diffrn_reflns_av_unetI/netI 0.0473
_diffrn_reflns_limit_h_max 21
_diffrn_reflns_limit_h_min -18
_diffrn_reflns_limit_k_max 40
_diffrn_reflns_limit_k_min -49
_diffrn_reflns_limit_l_max 30
_diffrn_reflns_limit_l_min -21
_diffrn_reflns_number 155148
_diffrn_reflns_theta_full 32.47
_diffrn_reflns_theta_max 32.47
_diffrn_reflns_theta_min 1.7
_diffrn_standards_decay_% 0
_diffrn_standards_interval_count 0
_diffrn_standards_interval_time 0
_diffrn_standards_number 0
_exptl_absorpt_coefficient_mu 0.348
_exptl_absorpt_correction_T_max 0.972
_exptl_absorpt_correction_T_min 0.875
_exptl_absorpt_correction_type multi-scan
_exptl_absorpt_process_details
;
        [c.f. r.h. blessing, acta cryst. (1995), a51, 33-38]
;
_exptl_crystal_colour orange
_exptl_crystal_density_diffrn 1.417
_exptl_crystal_density_method 'not measured'
_exptl_crystal_description BLOCK
_exptl_crystal_F_000 4008
_exptl_crystal_size_max 0.18
_exptl_crystal_size_mid 0.12
_exptl_crystal_size_min 0.09
_refine_diff_density_max 2.225
_refine_diff_density_min -1.688
_refine_diff_density_rms 0.119
_refine_ls_extinction_method none
_refine_ls_goodness_of_fit_ref 1.105
_refine_ls_hydrogen_treatment mixed
_refine_ls_matrix_type full
_refine_ls_number_parameters 1146
_refine_ls_number_reflns 32511
_refine_ls_number_restraints 0
_refine_ls_restrained_S_all 1.105
_refine_ls_R_factor_all 0.082
_refine_ls_R_factor_gt 0.0621
_refine_ls_shift/su_max 0.012
_refine_ls_shift/su_mean 0
_refine_ls_structure_factor_coef Fsqd
_refine_ls_weighting_details 'calc w=1/[\s^2^(Fo^2^)+(0.0909P)^2^+10.4083P] where P=(Fo^2^+2Fc^2^)/3'
_refine_ls_weighting_scheme calc
_refine_ls_wR_factor_gt 0.1671
_refine_ls_wR_factor_ref 0.1774
_reflns_number_gt 24678
_reflns_number_total 32511
_reflns_threshold_expression >2\s(I)
_cod_data_source_file ic902339j_si_001_2.cif
_cod_data_source_block hdo110609
_cod_database_code 4314903

loop_
_symmetry_equiv_pos_as_xyz
'x, y, z'
'-x, y+1/2, -z+1/2'
'-x, -y, -z'
'x, -y-1/2, z-1/2'

loop_
_atom_site_label
_atom_site_type_symbol
_atom_site_fract_x
_atom_site_fract_y
_atom_site_fract_z
_atom_site_U_iso_or_equiv
_atom_site_adp_type
_atom_site_occupancy
_atom_site_symmetry_multiplicity
_atom_site_calc_flag
_atom_site_refinement_flags
_atom_site_disorder_assembly
_atom_site_disorder_group
C1 C 0.52939(17) 0.09244(7) 0.24095(12) 0.0175(4) Uani 1 1 d . . .
C2 C 0.55563(19) 0.06668(9) 0.29780(14) 0.0246(5) Uani 1 1 d . . .
H2 H 0.5159 0.0441 0.3006 0.029 Uiso 1 1 calc R . .
C3 C 0.6391(2) 0.07377(10) 0.35015(16) 0.0316(6) Uani 1 1 d . . .
H3 H 0.6556 0.0561 0.3884 0.038 Uiso 1 1 calc R . .
C4 C 0.6980(2) 0.10632(10) 0.34682(16) 0.0343(7) Uani 1 1 d . . .
H4 H 0.7541 0.1115 0.3831 0.041 Uiso 1 1 calc R . .
C5 C 0.6747(2) 0.13162(9) 0.28972(15) 0.0284(6) Uani 1 1 d . . .
H5 H 0.7156 0.1538 0.2868 0.034 Uiso 1 1 calc R . .
C6 C 0.59188(17) 0.12450(8) 0.23718(13) 0.0193(5) Uani 1 1 d . . .
C7 C 0.44588(17) 0.00514(7) 0.17168(13) 0.0190(4) Uani 1 1 d . . .
C8 C 0.5150(2) 0.00679(9) 0.13388(18) 0.0304(6) Uani 1 1 d . . .
H8 H 0.5239 0.0307 0.1105 0.036 Uiso 1 1 calc R . .
C9 C 0.5713(2) -0.02685(10) 0.1304(2) 0.0393(8) Uani 1 1 d . . .
H9 H 0.6189 -0.0259 0.1044 0.047 Uiso 1 1 calc R . .
C10 C 0.5589(2) -0.06166(9) 0.1642(2) 0.0353(7) Uani 1 1 d . . .
H10 H 0.5969 -0.0847 0.1607 0.042 Uiso 1 1 calc R . .
C11 C 0.4920(2) -0.06309(9) 0.20275(18) 0.0321(7) Uani 1 1 d . . .
H11 H 0.4844 -0.087 0.2267 0.039 Uiso 1 1 calc R . .
C12 C 0.4352(2) -0.02978(8) 0.20702(15) 0.0254(5) Uani 1 1 d . . .
H12 H 0.389 -0.0308 0.2341 0.03 Uiso 1 1 calc R . .
C13 C 0.29822(18) 0.04211(8) 0.23000(13) 0.0187(4) Uani 1 1 d . . .
C14 C 0.3100(2) 0.06522(9) 0.28969(15) 0.0277(6) Uani 1 1 d . . .
H14 H 0.3616 0.0842 0.3017 0.033 Uiso 1 1 calc R . .
C15 C 0.2461(3) 0.06028(11) 0.33124(17) 0.0381(7) Uani 1 1 d . . .
H15 H 0.2541 0.0758 0.3719 0.046 Uiso 1 1 calc R . .
C16 C 0.1708(3) 0.03281(11) 0.31365(17) 0.0356(7) Uani 1 1 d . . .
H16 H 0.1265 0.0299 0.3419 0.043 Uiso 1 1 calc R . .
C17 C 0.1594(2) 0.00960(11) 0.25539(16) 0.0344(7) Uani 1 1 d . . .
H17 H 0.1081 -0.0096 0.244 0.041 Uiso 1 1 calc R . .
C18 C 0.2231(2) 0.01431(10) 0.21338(15) 0.0285(6) Uani 1 1 d . . .
H18 H 0.2151 -0.0016 0.1731 0.034 Uiso 1 1 calc R . .
C19 C 0.29859(16) 0.05789(7) 0.08850(11) 0.0136(4) Uani 1 1 d . . .
H19A H 0.2382 0.0418 0.0825 0.016 Uiso 1 1 calc R . .
H19B H 0.3328 0.0491 0.0537 0.016 Uiso 1 1 calc R . .
C20 C 0.20375(16) 0.11325(7) -0.01464(11) 0.0156(4) Uani 1 1 d . . .
C21 C 0.23733(18) 0.09105(8) -0.06322(12) 0.0207(5) Uani 1 1 d . . .
H21 H 0.2906 0.0731 -0.0485 0.025 Uiso 1 1 calc R . .
C22 C 0.1932(2) 0.09513(11) -0.13287(14) 0.0311(6) Uani 1 1 d . . .
H22 H 0.2157 0.0796 -0.1654 0.037 Uiso 1 1 calc R . .
C23 C 0.1169(2) 0.12160(12) -0.15512(15) 0.0387(8) Uani 1 1 d . . .
H23 H 0.0879 0.1246 -0.2028 0.046 Uiso 1 1 calc R . .
C24 C 0.0830(2) 0.14354(11) -0.10813(16) 0.0333(7) Uani 1 1 d . . .
H24 H 0.0305 0.1618 -0.1236 0.04 Uiso 1 1 calc R . .
C25 C 0.12483(18) 0.13928(8) -0.03787(13) 0.0215(5) Uani 1 1 d . . .
H25 H 0.0996 0.1541 -0.0058 0.026 Uiso 1 1 calc R . .
C26 C 0.16850(16) 0.11536(7) 0.11878(12) 0.0147(4) Uani 1 1 d . . .
C27 C 0.08347(18) 0.09330(10) 0.09342(15) 0.0266(6) Uani 1 1 d . . .
H27 H 0.0749 0.079 0.0515 0.032 Uiso 1 1 calc R . .
C28 C 0.0113(2) 0.09213(10) 0.12893(16) 0.0308(6) Uani 1 1 d . . .
H28 H -0.0469 0.0774 0.111 0.037 Uiso 1 1 calc R . .
C29 C 0.0241(2) 0.11245(11) 0.19032(17) 0.0359(7) Uani 1 1 d . . .
H29 H -0.0255 0.1118 0.2146 0.043 Uiso 1 1 calc R . .
C30 C 0.1085(3) 0.13370(13) 0.21635(19) 0.0478(10) Uani 1 1 d . . .
H30 H 0.1177 0.1472 0.2591 0.057 Uiso 1 1 calc R . .
C31 C 0.1803(2) 0.13557(10) 0.18050(15) 0.0316(7) Uani 1 1 d . . .
H31 H 0.2379 0.1508 0.1984 0.038 Uiso 1 1 calc R . .
C32 C 0.27020(16) 0.22237(7) 0.04682(11) 0.0141(4) Uani 1 1 d . . .
H32 H 0.2267 0.1985 0.0333 0.017 Uiso 1 1 calc R . .
C33 C 0.23504(19) 0.25299(8) -0.01105(13) 0.0225(5) Uani 1 1 d . . .
H33A H 0.2699 0.2787 0.0016 0.027 Uiso 1 1 calc R . .
H33B H 0.2501 0.243 -0.0536 0.027 Uiso 1 1 calc R . .
C34 C 0.12549(19) 0.25980(9) -0.02383(14) 0.0248(5) Uani 1 1 d . . .
H34A H 0.1044 0.2801 -0.0605 0.03 Uiso 1 1 calc R . .
H34B H 0.0906 0.2344 -0.0397 0.03 Uiso 1 1 calc R . .
C35 C 0.0988(2) 0.27400(9) 0.04069(15) 0.0273(6) Uani 1 1 d . . .
H35A H 0.0269 0.2761 0.0317 0.033 Uiso 1 1 calc R . .
H35B H 0.1268 0.301 0.0532 0.033 Uiso 1 1 calc R . .
C36 C 0.1365(2) 0.24540(11) 0.10010(15) 0.0311(6) Uani 1 1 d . . .
H36A H 0.1019 0.2194 0.0902 0.037 Uiso 1 1 calc R . .
H36B H 0.1228 0.2566 0.1423 0.037 Uiso 1 1 calc R . .
C37 C 0.24648(18) 0.23848(9) 0.11208(13) 0.0216(5) Uani 1 1 d . . .
H37A H 0.2816 0.2641 0.1256 0.026 Uiso 1 1 calc R . .
H37B H 0.2687 0.219 0.15 0.026 Uiso 1 1 calc R . .
C38 C 0.48484(16) 0.24120(7) 0.10676(11) 0.0149(4) Uani 1 1 d . . .
H38 H 0.5504 0.2304 0.1058 0.018 Uiso 1 1 calc R . .
C39 C 0.49117(17) 0.24823(7) 0.18354(12) 0.0168(4) Uani 1 1 d . . .
H39A H 0.4318 0.2624 0.1885 0.02 Uiso 1 1 calc R . .
H39B H 0.4946 0.2221 0.2074 0.02 Uiso 1 1 calc R . .
C40 C 0.58127(18) 0.27315(8) 0.21630(13) 0.0219(5) Uani 1 1 d . . .
H40A H 0.6407 0.2583 0.2135 0.026 Uiso 1 1 calc R . .
H40B H 0.5841 0.2776 0.2654 0.026 Uiso 1 1 calc R . .
C41 C 0.5788(2) 0.31362(8) 0.18010(14) 0.0261(5) Uani 1 1 d . . .
H41A H 0.5234 0.3297 0.1873 0.031 Uiso 1 1 calc R . .
H41B H 0.6398 0.3285 0.2002 0.031 Uiso 1 1 calc R . .
C42 C 0.5679(2) 0.30790(9) 0.10317(14) 0.0272(6) Uani 1 1 d . . .
H42A H 0.6274 0.2949 0.0959 0.033 Uiso 1 1 calc R . .
H42B H 0.5614 0.3345 0.0804 0.033 Uiso 1 1 calc R . .
C43 C 0.4789(2) 0.28217(8) 0.07041(13) 0.0206(5) Uani 1 1 d . . .
H43A H 0.4758 0.278 0.0212 0.025 Uiso 1 1 calc R . .
H43B H 0.4187 0.2963 0.0737 0.025 Uiso 1 1 calc R . .
C44 C 0.42118(17) 0.20423(7) -0.02529(11) 0.0151(4) Uani 1 1 d . . .
H44 H 0.4034 0.2318 -0.0441 0.018 Uiso 1 1 calc R . .
C45 C 0.35708(17) 0.17442(8) -0.07479(11) 0.0170(4) Uani 1 1 d . . .
H45A H 0.37 0.1469 -0.0562 0.02 Uiso 1 1 calc R . .
H45B H 0.2875 0.1806 -0.0786 0.02 Uiso 1 1 calc R . .
C46 C 0.3768(2) 0.17617(8) -0.14614(12) 0.0229(5) Uani 1 1 d . . .
H46A H 0.3369 0.1556 -0.176 0.028 Uiso 1 1 calc R . .
H46B H 0.3572 0.2028 -0.1669 0.028 Uiso 1 1 calc R . .
C48 C 0.4836(2) 0.16907(9) -0.14246(15) 0.0273(6) Uani 1 1 d . . .
H48A H 0.4949 0.1714 -0.1889 0.033 Uiso 1 1 calc R . .
H48B H 0.5022 0.1416 -0.1253 0.033 Uiso 1 1 calc R . .
C49 C 0.5461(2) 0.19965(8) -0.09476(13) 0.0226(5) Uani 1 1 d . . .
H49A H 0.5302 0.2269 -0.1138 0.027 Uiso 1 1 calc R . .
H49B H 0.6158 0.1944 -0.0921 0.027 Uiso 1 1 calc R . .
C50 C 0.52941(17) 0.19782(8) -0.02260(12) 0.0177(4) Uani 1 1 d . . .
H50A H 0.569 0.2188 0.0065 0.021 Uiso 1 1 calc R . .
H50B H 0.5507 0.1714 -0.0018 0.021 Uiso 1 1 calc R . .
C51 C 0.82217(17) 0.42248(7) 0.08587(11) 0.0153(4) Uani 1 1 d . . .
C52 C 0.72779(17) 0.42039(8) 0.09461(12) 0.0179(4) Uani 1 1 d . . .
H52 H 0.7095 0.3979 0.1175 0.021 Uiso 1 1 calc R . .
C53 C 0.65945(18) 0.45056(8) 0.07053(13) 0.0218(5) Uani 1 1 d . . .
C54 C 0.6815(2) 0.48311(9) 0.03495(14) 0.0251(5) Uani 1 1 d . . .
H54 H 0.6346 0.5035 0.0187 0.03 Uiso 1 1 calc R . .
C55 C 0.7739(2) 0.48528(8) 0.02353(13) 0.0223(5) Uani 1 1 d . A .
C56 C 0.84271(19) 0.45574(8) 0.04888(12) 0.0189(4) Uani 1 1 d . . .
H56 H 0.9059 0.4581 0.0409 0.023 Uiso 1 1 calc R . .
C57 C 0.5591(2) 0.44742(10) 0.08183(18) 0.0326(6) Uani 1 1 d . . .
C58 C 0.7981(3) 0.51927(9) -0.01624(16) 0.0325(6) Uani 1 1 d . . .
F4A F 0.8318(6) 0.5062(2) -0.0685(4) 0.0735(8) Uani 0.4 1 d P A 1
F5A F 0.7497(6) 0.5537(2) -0.0096(4) 0.0735(8) Uani 0.4 1 d P A 1
F6A F 0.8867(6) 0.5375(2) 0.0195(4) 0.0735(8) Uani 0.4 1 d P A 1
F4B F 0.7272(4) 0.52936(15) -0.0701(3) 0.0735(8) Uani 0.6 1 d P A 2
F5B F 0.8182(4) 0.55232(16) 0.0193(3) 0.0735(8) Uani 0.6 1 d P A 2
F6B F 0.8768(4) 0.51495(16) -0.0402(3) 0.0735(8) Uani 0.6 1 d P A 2
C59 C 1.01325(16) 0.40461(7) 0.13980(11) 0.0138(4) Uani 1 1 d . . .
C60 C 1.03285(17) 0.44209(7) 0.17169(11) 0.0155(4) Uani 1 1 d . . .
H60 H 0.9796 0.4585 0.1757 0.019 Uiso 1 1 calc R . .
C61 C 1.12681(18) 0.45621(7) 0.19764(12) 0.0165(4) Uani 1 1 d . B .
C62 C 1.20693(17) 0.43320(8) 0.19289(12) 0.0173(4) Uani 1 1 d . . .
H62 H 1.2716 0.443 0.2095 0.021 Uiso 1 1 calc R . .
C63 C 1.18967(17) 0.39573(8) 0.16335(12) 0.0182(4) Uani 1 1 d . . .
C64 C 1.09489(17) 0.38167(7) 0.13782(12) 0.0168(4) Uani 1 1 d . . .
H64 H 1.0855 0.3555 0.1184 0.02 Uiso 1 1 calc R . .
C65 C 1.1420(2) 0.49683(8) 0.22981(16) 0.0265(5) Uani 1 1 d . . .
F7A F 1.0935(3) 0.52486(9) 0.1886(2) 0.0585(5) Uani 0.78 1 d P B 1
F8A F 1.2336(3) 0.50809(10) 0.24814(19) 0.0585(5) Uani 0.78 1 d P B 1
F9A F 1.1077(3) 0.49912(9) 0.28570(19) 0.0585(5) Uani 0.78 1 d P B 1
F7B F 1.0641(9) 0.5205(3) 0.2226(7) 0.0585(5) Uani 0.22 1 d P B 2
F8B F 1.2202(11) 0.5165(4) 0.2197(7) 0.0585(5) Uani 0.22 1 d P B 2
F9B F 1.1666(10) 0.4935(3) 0.3011(7) 0.0585(5) Uani 0.22 1 d P B 2
C66 C 1.27186(19) 0.36984(10) 0.15544(16) 0.0289(6) Uani 1 1 d . . .
C67 C 0.89646(16) 0.36081(7) 0.03946(11) 0.0130(4) Uani 1 1 d . . .
C68 C 0.95042(16) 0.37201(7) -0.00698(11) 0.0137(4) Uani 1 1 d . . .
H68 H 0.9939 0.3941 0.0038 0.016 Uiso 1 1 calc R . .
C69 C 0.94224(16) 0.35165(7) -0.06866(11) 0.0143(4) Uani 1 1 d . C .
C70 C 0.88044(17) 0.31902(8) -0.08675(12) 0.0173(4) Uani 1 1 d . . .
H70 H 0.8764 0.3047 -0.1282 0.021 Uiso 1 1 calc R . .
C71 C 0.82490(17) 0.30814(7) -0.04200(12) 0.0168(4) Uani 1 1 d . D .
C72 C 0.83177(16) 0.32890(7) 0.01912(12) 0.0159(4) Uani 1 1 d . . .
H72 H 0.7911 0.3211 0.0479 0.019 Uiso 1 1 calc R . .
C73 C 0.9995(2) 0.36600(8) -0.11693(14) 0.0231(5) Uani 1 1 d . . .
F13A F 1.0943(2) 0.37241(10) -0.08351(15) 0.0521(5) Uani 0.85 1 d P C 1
F14A F 0.9711(2) 0.40070(9) -0.14469(16) 0.0521(5) Uani 0.85 1 d P C 1
F15A F 1.0057(2) 0.33955(12) -0.16419(18) 0.0521(5) Uani 0.85 1 d P C 1
F14B F 0.9326(14) 0.3852(5) -0.1742(9) 0.0521(5) Uani 0.15 1 d P C 2
F13B F 1.0672(14) 0.3934(5) -0.0946(9) 0.0521(5) Uani 0.15 1 d P C 2
F15B F 1.0344(15) 0.3356(7) -0.1491(11) 0.0521(5) Uani 0.15 1 d P C 2
C74 C 0.7583(2) 0.27289(9) -0.05978(15) 0.0286(6) Uani 1 1 d . . .
F16A F 0.6742(4) 0.27971(14) -0.0393(3) 0.0422(5) Uani 0.49 1 d P D 1
F17A F 0.7294(4) 0.26325(15) -0.1251(3) 0.0422(5) Uani 0.49 1 d P D 1
F18A F 0.7981(4) 0.23949(14) -0.0282(2) 0.0422(5) Uani 0.49 1 d P D 1
F16B F 0.6980(4) 0.26762(14) -0.0221(3) 0.0422(5) Uani 0.51 1 d P D 2
F17B F 0.7083(4) 0.27479(14) -0.1277(3) 0.0422(5) Uani 0.51 1 d P D 2
F18B F 0.8105(3) 0.23770(13) -0.0576(2) 0.0422(5) Uani 0.51 1 d P D 2
C75 C 0.88207(16) 0.35927(7) 0.17229(11) 0.0140(4) Uani 1 1 d . . .
C76 C 0.90420(18) 0.31818(8) 0.17921(12) 0.0188(4) Uani 1 1 d . . .
H76 H 0.9312 0.3054 0.1459 0.023 Uiso 1 1 calc R . .
C77 C 0.88788(19) 0.29549(8) 0.23334(13) 0.0212(5) Uani 1 1 d . E .
C78 C 0.84955(18) 0.31253(9) 0.28338(13) 0.0220(5) Uani 1 1 d . . .
H78 H 0.8366 0.2968 0.3195 0.026 Uiso 1 1 calc R . .
C79 C 0.83057(17) 0.35350(8) 0.27921(12) 0.0175(4) Uani 1 1 d . F .
C80 C 0.84717(16) 0.37627(7) 0.22542(11) 0.0158(4) Uani 1 1 d . . .
H80 H 0.8345 0.4043 0.2245 0.019 Uiso 1 1 calc R . .
C81 C 0.9124(3) 0.25188(10) 0.23894(19) 0.0369(7) Uani 1 1 d . . .
F19A F 0.8426(5) 0.22816(17) 0.2525(3) 0.0464(5) Uani 0.65 1 d P E 1
F20A F 0.9752(3) 0.24430(10) 0.3041(2) 0.0464(5) Uani 0.65 1 d P E 1
F21A F 0.9586(3) 0.23858(10) 0.1963(2) 0.0464(5) Uani 0.65 1 d P E 1
F19B F 0.8329(9) 0.2305(3) 0.2364(5) 0.0464(5) Uani 0.35 1 d P E 2
F20B F 0.9981(5) 0.24239(19) 0.2765(4) 0.0464(5) Uani 0.35 1 d P E 2
F21B F 0.9120(5) 0.23492(19) 0.1730(4) 0.0464(5) Uani 0.35 1 d P E 2
C82 C 0.7894(2) 0.37219(10) 0.33337(14) 0.0255(5) Uani 1 1 d . . .
F22A F 0.7080(2) 0.35400(10) 0.34002(14) 0.0379(4) Uani 0.75 1 d P F 1
F23A F 0.7665(2) 0.41130(10) 0.32197(14) 0.0379(4) Uani 0.75 1 d P F 1
F24A F 0.8514(2) 0.37093(10) 0.39599(15) 0.0379(4) Uani 0.75 1 d P F 1
F22B F 0.6924(7) 0.3660(3) 0.3207(4) 0.0379(4) Uani 0.25 1 d P F 2
F23B F 0.8047(6) 0.4127(3) 0.3380(4) 0.0379(4) Uani 0.25 1 d P F 2
F24B F 0.8313(7) 0.3572(3) 0.3969(5) 0.0379(4) Uani 0.25 1 d P F 2
F1 F 0.49320(16) 0.43630(10) 0.02524(14) 0.0664(8) Uani 1 1 d . . .
F2 F 0.52683(17) 0.48208(7) 0.09938(15) 0.0581(7) Uani 1 1 d . . .
F3 F 0.55362(15) 0.42145(8) 0.13082(15) 0.0613(8) Uani 1 1 d . . .
F10 F 1.26860(16) 0.33285(7) 0.18208(11) 0.0456(5) Uani 1 1 d . . .
F11 F 1.27068(15) 0.36340(7) 0.08922(11) 0.0413(5) Uani 1 1 d . . .
F12 F 1.35855(14) 0.38454(8) 0.18623(16) 0.0682(9) Uani 1 1 d . . .
P1 P 0.37612(4) 0.050031(18) 0.17347(3) 0.01344(11) Uani 1 1 d . . .
P2 P 0.26727(4) 0.111912(17) 0.07640(3) 0.01099(10) Uani 1 1 d . . .
P3 P 0.39661(4) 0.202452(17) 0.06140(3) 0.01148(10) Uani 1 1 d . . .
Cl1 Cl 0.47860(4) 0.103200(18) 0.04262(3) 0.01844(11) Uani 1 1 d . . .
Ru1 Ru 0.414293(12) 0.141624(5) 0.122572(9) 0.01050(5) Uani 1 1 d . . .
B1 B 0.90315(18) 0.38671(8) 0.11011(12) 0.0137(4) Uani 1 1 d . . .
N1 N 0.44374(14) 0.08939(6) 0.18812(10) 0.0142(3) Uani 1 1 d . . .
N2 N 0.56585(15) 0.14957(7) 0.17543(12) 0.0173(4) Uani 1 1 d . . .
C100 C 0.3045(3) 0.30289(11) -0.15869(17) 0.0381(8) Uani 1 1 d . . .
C101 C 0.3016(3) 0.33153(11) -0.1087(2) 0.0415(8) Uani 1 1 d . . .
H101 H 0.2421 0.336 -0.0961 0.05 Uiso 1 1 calc R . .
C105 C 0.3913(3) 0.29731(14) -0.1764(2) 0.0516(10) Uani 1 1 d . . .
H105 H 0.3953 0.2777 -0.21 0.062 Uiso 1 1 calc R . .
C106 C 0.2181(3) 0.27817(14) -0.1919(2) 0.0522(10) Uani 1 1 d . . .
H10A H 0.2022 0.2824 -0.2417 0.078 Uiso 1 1 calc R . .
H10B H 0.1623 0.2861 -0.1742 0.078 Uiso 1 1 calc R . .
H10C H 0.2328 0.2497 -0.1817 0.078 Uiso 1 1 calc R . .
C102 C 0.3836(4) 0.35368(13) -0.0771(2) 0.0533(10) Uani 1 1 d . . .
H102 H 0.3808 0.3727 -0.0423 0.064 Uiso 1 1 calc R . .
C103 C 0.4696(3) 0.34769(16) -0.0969(3) 0.0631(14) Uani 1 1 d . . .
H103 H 0.5264 0.3628 -0.0765 0.076 Uiso 1 1 calc R . .
C104 C 0.4713(3) 0.31933(17) -0.1467(3) 0.0616(13) Uani 1 1 d . . .
H104 H 0.53 0.3152 -0.1605 0.074 Uiso 1 1 calc R . .
C108 C -0.2655(2) 0.07110(14) 0.10926(18) 0.0432(9) Uani 1 1 d . . .
H108 H -0.277 0.0447 0.1234 0.052 Uiso 1 1 calc R . .
C109 C -0.2278(3) 0.09857(13) 0.1587(2) 0.0475(9) Uani 1 1 d . . .
H109 H -0.2117 0.091 0.2058 0.057 Uiso 1 1 calc R . .
C107 C -0.2877(3) 0.07906(19) 0.0409(2) 0.0630(14) Uani 1 1 d . . .
C110 C -0.2132(4) 0.13725(15) 0.1406(4) 0.0684(15) Uani 1 1 d . . .
H110 H -0.1887 0.1568 0.175 0.082 Uiso 1 1 calc R . .
C112 C -0.2722(3) 0.11813(19) 0.0199(3) 0.0676(16) Uani 1 1 d . . .
H112 H -0.286 0.1252 -0.0274 0.081 Uiso 1 1 calc R . .
C111 C -0.2338(4) 0.1476(2) 0.0739(4) 0.095(3) Uani 1 1 d . . .
H111 H -0.2232 0.1744 0.0616 0.114 Uiso 1 1 calc R . .
C113 C -0.3299(4) 0.0512(3) -0.0110(3) 0.124(4) Uani 1 1 d . . .
H11A H -0.296 0.0254 -0.0012 0.186 Uiso 1 1 calc R . .
H11B H -0.3239 0.0613 -0.0555 0.186 Uiso 1 1 calc R . .
H11C H -0.399 0.0476 -0.0121 0.186 Uiso 1 1 calc R . .
HY1 H 0.391(3) 0.1591(14) 0.192(2) 0.041(12) Uiso 1 1 d . . .
HY3 H 0.589(3) 0.1431(12) 0.146(2) 0.035(11) Uiso 1 1 d . . .
HY4 H 0.587(3) 0.1753(13) 0.185(2) 0.042(11) Uiso 1 1 d . . .
HY2 H 0.364(4) 0.1743(16) 0.167(3) 0.063(16) Uiso 1 1 d . . .

loop_
_atom_site_aniso_label
_atom_site_aniso_U_11
_atom_site_aniso_U_22
_atom_site_aniso_U_33
_atom_site_aniso_U_23
_atom_site_aniso_U_13
_atom_site_aniso_U_12
C1 0.0151(9) 0.0150(11) 0.0197(10) 0.0019(8) -0.0010(8) 0.0000(8)
C2 0.0232(11) 0.0216(13) 0.0235(12) 0.0072(10) -0.0044(9) -0.0015(9)
C3 0.0298(14) 0.0308(16) 0.0275(13) 0.0094(12) -0.0055(11) -0.0020(11)
C4 0.0252(13) 0.0369(17) 0.0311(15) 0.0059(12) -0.0113(11) -0.0051(12)
C5 0.0207(12) 0.0278(14) 0.0298(14) 0.0047(11) -0.0066(10) -0.0062(10)
C6 0.0158(10) 0.0147(11) 0.0244(11) 0.0032(9) -0.0007(8) -0.0007(8)
C7 0.0166(10) 0.0123(10) 0.0267(12) -0.0005(9) 0.0025(9) 0.0010(8)
C8 0.0249(13) 0.0156(12) 0.0547(19) 0.0056(12) 0.0177(12) 0.0046(10)
C9 0.0275(14) 0.0210(14) 0.076(3) 0.0017(15) 0.0251(15) 0.0059(11)
C10 0.0222(12) 0.0144(12) 0.064(2) -0.0007(13) 0.0019(13) 0.0048(10)
C11 0.0297(14) 0.0134(12) 0.0473(18) 0.0045(12) -0.0014(12) 0.0029(10)
C12 0.0288(13) 0.0152(12) 0.0290(13) 0.0029(10) 0.0016(10) 0.0016(10)
C13 0.0224(11) 0.0145(11) 0.0196(10) 0.0038(8) 0.0059(9) -0.0004(8)
C14 0.0375(15) 0.0222(13) 0.0268(13) -0.0033(10) 0.0144(11) -0.0067(11)
C15 0.057(2) 0.0326(17) 0.0336(15) -0.0035(13) 0.0275(15) -0.0076(15)
C16 0.0425(17) 0.0374(18) 0.0349(15) 0.0068(13) 0.0248(14) -0.0030(14)
C17 0.0322(15) 0.0424(19) 0.0321(14) 0.0032(13) 0.0146(12) -0.0146(13)
C18 0.0316(14) 0.0318(15) 0.0237(12) -0.0035(11) 0.0100(11) -0.0138(12)
C19 0.0127(9) 0.0124(10) 0.0157(9) -0.0020(7) 0.0037(7) -0.0006(7)
C20 0.0153(9) 0.0181(11) 0.0125(9) -0.0019(8) 0.0016(7) -0.0042(8)
C21 0.0203(10) 0.0262(13) 0.0164(10) -0.0058(9) 0.0061(8) -0.0067(9)
C22 0.0317(14) 0.0456(18) 0.0156(11) -0.0076(11) 0.0050(10) -0.0126(13)
C23 0.0340(15) 0.061(2) 0.0146(12) 0.0022(13) -0.0072(11) -0.0137(15)
C24 0.0257(13) 0.0412(18) 0.0257(13) 0.0072(12) -0.0075(11) -0.0016(12)
C25 0.0161(10) 0.0236(13) 0.0214(11) 0.0011(9) -0.0020(8) -0.0002(9)
C26 0.0128(9) 0.0161(10) 0.0160(9) -0.0027(8) 0.0052(7) 0.0009(8)
C27 0.0166(10) 0.0375(16) 0.0280(13) -0.0157(11) 0.0102(9) -0.0084(10)
C28 0.0178(11) 0.0422(18) 0.0362(15) -0.0144(13) 0.0138(11) -0.0107(11)
C29 0.0276(14) 0.051(2) 0.0367(15) -0.0127(14) 0.0231(12) -0.0091(13)
C30 0.0409(18) 0.072(3) 0.0419(18) -0.0324(18) 0.0310(16) -0.0247(18)
C31 0.0289(13) 0.0424(18) 0.0298(14) -0.0199(13) 0.0192(11) -0.0147(12)
C32 0.0125(9) 0.0130(10) 0.0160(9) 0.0006(8) 0.0019(7) 0.0027(7)
C33 0.0230(11) 0.0230(13) 0.0213(11) 0.0073(9) 0.0050(9) 0.0090(10)
C34 0.0219(11) 0.0261(14) 0.0235(12) 0.0032(10) 0.0000(9) 0.0098(10)
C35 0.0201(11) 0.0276(14) 0.0327(14) -0.0002(11) 0.0040(10) 0.0122(10)
C36 0.0213(12) 0.0457(18) 0.0287(13) 0.0064(12) 0.0108(10) 0.0141(12)
C37 0.0187(10) 0.0294(14) 0.0170(10) -0.0007(9) 0.0052(8) 0.0089(9)
C38 0.0158(9) 0.0132(10) 0.0154(9) -0.0009(8) 0.0036(8) -0.0011(8)
C39 0.0177(10) 0.0163(11) 0.0164(10) -0.0012(8) 0.0043(8) -0.0006(8)
C40 0.0199(11) 0.0227(13) 0.0200(11) -0.0028(9) -0.0008(9) -0.0033(9)
C41 0.0314(13) 0.0186(12) 0.0241(12) -0.0041(10) -0.0010(10) -0.0087(10)
C42 0.0339(14) 0.0200(13) 0.0264(13) -0.0001(10) 0.0054(11) -0.0125(11)
C43 0.0280(12) 0.0141(11) 0.0180(10) 0.0013(8) 0.0026(9) -0.0045(9)
C44 0.0175(10) 0.0154(10) 0.0132(9) -0.0004(8) 0.0052(8) -0.0007(8)
C45 0.0182(10) 0.0201(11) 0.0136(9) -0.0017(8) 0.0058(8) -0.0025(8)
C46 0.0330(13) 0.0222(13) 0.0148(10) -0.0022(9) 0.0081(9) -0.0072(10)
C48 0.0336(14) 0.0270(14) 0.0272(13) -0.0110(11) 0.0186(11) -0.0104(11)
C49 0.0276(12) 0.0209(12) 0.0246(12) -0.0056(10) 0.0165(10) -0.0073(10)
C50 0.0179(10) 0.0179(11) 0.0196(10) -0.0013(8) 0.0092(8) -0.0028(8)
C51 0.0186(10) 0.0141(10) 0.0129(9) -0.0011(8) 0.0031(8) 0.0013(8)
C52 0.0176(10) 0.0162(11) 0.0183(10) 0.0013(8) 0.0018(8) 0.0018(8)
C53 0.0189(10) 0.0226(13) 0.0227(11) 0.0000(9) 0.0030(9) 0.0042(9)
C54 0.0278(12) 0.0199(13) 0.0246(12) 0.0031(10) 0.0009(10) 0.0085(10)
C55 0.0311(13) 0.0171(12) 0.0178(10) 0.0041(9) 0.0047(9) 0.0039(10)
C56 0.0238(11) 0.0171(11) 0.0167(10) 0.0016(8) 0.0070(8) 0.0022(9)
C57 0.0202(12) 0.0337(16) 0.0433(17) 0.0065(13) 0.0065(11) 0.0081(11)
C58 0.0452(17) 0.0211(14) 0.0330(15) 0.0095(12) 0.0130(13) 0.0011(12)
F4A 0.083(2) 0.0616(15) 0.0773(17) 0.0457(13) 0.0232(15) -0.0046(14)
F5A 0.083(2) 0.0616(15) 0.0773(17) 0.0457(13) 0.0232(15) -0.0046(14)
F6A 0.083(2) 0.0616(15) 0.0773(17) 0.0457(13) 0.0232(15) -0.0046(14)
F4B 0.083(2) 0.0616(15) 0.0773(17) 0.0457(13) 0.0232(15) -0.0046(14)
F5B 0.083(2) 0.0616(15) 0.0773(17) 0.0457(13) 0.0232(15) -0.0046(14)
F6B 0.083(2) 0.0616(15) 0.0773(17) 0.0457(13) 0.0232(15) -0.0046(14)
C59 0.0170(9) 0.0135(10) 0.0115(9) 0.0007(7) 0.0044(7) 0.0004(8)
C60 0.0183(10) 0.0146(10) 0.0150(9) -0.0021(8) 0.0066(8) 0.0004(8)
C61 0.0211(10) 0.0131(10) 0.0152(9) -0.0020(8) 0.0044(8) -0.0024(8)
C62 0.0180(10) 0.0191(11) 0.0142(9) 0.0000(8) 0.0027(8) -0.0012(8)
C63 0.0155(9) 0.0199(12) 0.0174(10) -0.0036(9) 0.0004(8) 0.0026(8)
C64 0.0160(9) 0.0156(11) 0.0171(10) -0.0037(8) 0.0012(8) 0.0011(8)
C65 0.0274(13) 0.0173(12) 0.0337(14) -0.0060(10) 0.0057(11) -0.0014(10)
F7A 0.0614(11) 0.0335(9) 0.0781(15) -0.0275(9) 0.0126(11) -0.0068(8)
F8A 0.0614(11) 0.0335(9) 0.0781(15) -0.0275(9) 0.0126(11) -0.0068(8)
F9A 0.0614(11) 0.0335(9) 0.0781(15) -0.0275(9) 0.0126(11) -0.0068(8)
F7B 0.0614(11) 0.0335(9) 0.0781(15) -0.0275(9) 0.0126(11) -0.0068(8)
F8B 0.0614(11) 0.0335(9) 0.0781(15) -0.0275(9) 0.0126(11) -0.0068(8)
F9B 0.0614(11) 0.0335(9) 0.0781(15) -0.0275(9) 0.0126(11) -0.0068(8)
C66 0.0176(11) 0.0319(15) 0.0322(14) -0.0131(12) -0.0031(10) 0.0065(10)
C67 0.0132(9) 0.0133(10) 0.0127(9) 0.0005(7) 0.0037(7) 0.0019(7)
C68 0.0156(9) 0.0118(10) 0.0142(9) 0.0005(7) 0.0045(7) -0.0003(7)
C69 0.0160(9) 0.0156(11) 0.0129(9) 0.0017(7) 0.0069(7) 0.0015(8)
C70 0.0210(10) 0.0175(11) 0.0134(9) -0.0026(8) 0.0038(8) 0.0011(8)
C71 0.0160(9) 0.0164(11) 0.0176(10) -0.0032(8) 0.0032(8) -0.0039(8)
C72 0.0157(9) 0.0159(11) 0.0172(10) -0.0004(8) 0.0060(8) -0.0013(8)
C73 0.0313(13) 0.0198(12) 0.0235(12) 0.0008(9) 0.0167(10) -0.0018(10)
F13A 0.0669(12) 0.0490(10) 0.0560(11) 0.0040(8) 0.0442(10) -0.0049(9)
F14A 0.0669(12) 0.0490(10) 0.0560(11) 0.0040(8) 0.0442(10) -0.0049(9)
F15A 0.0669(12) 0.0490(10) 0.0560(11) 0.0040(8) 0.0442(10) -0.0049(9)
F14B 0.0669(12) 0.0490(10) 0.0560(11) 0.0040(8) 0.0442(10) -0.0049(9)
F13B 0.0669(12) 0.0490(10) 0.0560(11) 0.0040(8) 0.0442(10) -0.0049(9)
F15B 0.0669(12) 0.0490(10) 0.0560(11) 0.0040(8) 0.0442(10) -0.0049(9)
C74 0.0328(14) 0.0252(14) 0.0278(13) -0.0084(11) 0.0074(11) -0.0137(11)
F16A 0.0513(12) 0.0331(12) 0.0441(11) -0.0149(10) 0.0157(9) -0.0218(9)
F17A 0.0513(12) 0.0331(12) 0.0441(11) -0.0149(10) 0.0157(9) -0.0218(9)
F18A 0.0513(12) 0.0331(12) 0.0441(11) -0.0149(10) 0.0157(9) -0.0218(9)
F16B 0.0513(12) 0.0331(12) 0.0441(11) -0.0149(10) 0.0157(9) -0.0218(9)
F17B 0.0513(12) 0.0331(12) 0.0441(11) -0.0149(10) 0.0157(9) -0.0218(9)
F18B 0.0513(12) 0.0331(12) 0.0441(11) -0.0149(10) 0.0157(9) -0.0218(9)
C75 0.0126(9) 0.0163(10) 0.0131(9) 0.0010(8) 0.0030(7) 0.0006(8)
C76 0.0222(11) 0.0174(11) 0.0182(10) 0.0040(9) 0.0078(8) 0.0041(9)
C77 0.0248(11) 0.0175(12) 0.0230(11) 0.0072(9) 0.0088(9) 0.0024(9)
C78 0.0198(11) 0.0281(14) 0.0191(11) 0.0073(10) 0.0064(9) -0.0016(9)
C79 0.0144(9) 0.0262(13) 0.0130(9) 0.0000(8) 0.0052(8) -0.0006(8)
C80 0.0151(9) 0.0174(11) 0.0153(9) 0.0002(8) 0.0047(8) -0.0007(8)
C81 0.0484(19) 0.0228(15) 0.0476(18) 0.0139(13) 0.0269(15) 0.0084(13)
F19A 0.0584(12) 0.0261(7) 0.0604(16) 0.0141(9) 0.0253(11) 0.0096(8)
F20A 0.0584(12) 0.0261(7) 0.0604(16) 0.0141(9) 0.0253(11) 0.0096(8)
F21A 0.0584(12) 0.0261(7) 0.0604(16) 0.0141(9) 0.0253(11) 0.0096(8)
F19B 0.0584(12) 0.0261(7) 0.0604(16) 0.0141(9) 0.0253(11) 0.0096(8)
F20B 0.0584(12) 0.0261(7) 0.0604(16) 0.0141(9) 0.0253(11) 0.0096(8)
F21B 0.0584(12) 0.0261(7) 0.0604(16) 0.0141(9) 0.0253(11) 0.0096(8)
C82 0.0249(12) 0.0346(15) 0.0201(11) -0.0020(10) 0.0116(10) -0.0027(11)
F22A 0.0379(9) 0.0524(11) 0.0276(7) -0.0071(7) 0.0163(7) -0.0034(7)
F23A 0.0379(9) 0.0524(11) 0.0276(7) -0.0071(7) 0.0163(7) -0.0034(7)
F24A 0.0379(9) 0.0524(11) 0.0276(7) -0.0071(7) 0.0163(7) -0.0034(7)
F22B 0.0379(9) 0.0524(11) 0.0276(7) -0.0071(7) 0.0163(7) -0.0034(7)
F23B 0.0379(9) 0.0524(11) 0.0276(7) -0.0071(7) 0.0163(7) -0.0034(7)
F24B 0.0379(9) 0.0524(11) 0.0276(7) -0.0071(7) 0.0163(7) -0.0034(7)
F1 0.0241(10) 0.100(2) 0.0682(16) -0.0200(15) -0.0013(10) -0.0056(12)
F2 0.0392(12) 0.0481(14) 0.0964(19) -0.0048(13) 0.0342(12) 0.0143(10)
F3 0.0305(10) 0.0726(17) 0.0905(18) 0.0455(15) 0.0330(11) 0.0206(11)
F10 0.0518(12) 0.0361(11) 0.0436(11) -0.0014(9) 0.0023(9) 0.0250(9)
F11 0.0343(10) 0.0558(14) 0.0388(10) -0.0096(9) 0.0185(8) 0.0135(9)
F12 0.0158(8) 0.0635(16) 0.113(2) -0.0561(16) -0.0081(10) 0.0076(9)
P1 0.0130(2) 0.0098(3) 0.0169(3) 0.0006(2) 0.00261(19) -0.00070(19)
P2 0.0097(2) 0.0117(3) 0.0113(2) -0.00188(18) 0.00210(17) 0.00107(18)
P3 0.0122(2) 0.0108(3) 0.0116(2) -0.00002(18) 0.00321(18) 0.00102(18)
Cl1 0.0176(2) 0.0159(3) 0.0242(3) -0.0010(2) 0.0098(2) 0.00212(19)
Ru1 0.00947(7) 0.00901(8) 0.01243(8) 0.00000(6) 0.00165(5) 0.00060(5)
B1 0.0156(10) 0.0133(11) 0.0125(10) 0.0007(8) 0.0043(8) 0.0002(8)
N1 0.0137(8) 0.0116(9) 0.0152(8) 0.0015(7) -0.0003(6) -0.0009(6)
N2 0.0129(8) 0.0160(10) 0.0209(10) 0.0027(8) 0.0004(7) -0.0015(7)
C100 0.0372(16) 0.0439(19) 0.0357(16) 0.0231(14) 0.0140(13) 0.0111(14)
C101 0.0414(18) 0.0359(18) 0.051(2) 0.0186(16) 0.0199(16) 0.0129(14)
C105 0.055(2) 0.062(3) 0.048(2) 0.0236(19) 0.0317(18) 0.015(2)
C106 0.058(2) 0.054(3) 0.045(2) 0.0165(18) 0.0128(18) 0.0058(19)
C102 0.070(3) 0.035(2) 0.051(2) 0.0139(17) 0.007(2) 0.0028(18)
C103 0.044(2) 0.065(3) 0.069(3) 0.042(3) -0.007(2) -0.014(2)
C104 0.045(2) 0.081(4) 0.066(3) 0.038(3) 0.026(2) 0.008(2)
C108 0.0255(14) 0.069(3) 0.0364(17) 0.0197(17) 0.0106(12) 0.0135(15)
C109 0.0363(18) 0.050(2) 0.059(2) 0.0003(19) 0.0179(17) 0.0078(16)
C107 0.0314(17) 0.118(4) 0.040(2) -0.006(2) 0.0082(15) 0.029(2)
C110 0.047(2) 0.051(3) 0.113(5) -0.006(3) 0.029(3) 0.006(2)
C112 0.048(2) 0.100(4) 0.068(3) 0.051(3) 0.038(2) 0.039(3)
C111 0.055(3) 0.100(5) 0.148(7) 0.076(5) 0.058(4) 0.040(3)
C113 0.038(2) 0.239(10) 0.087(4) -0.071(5) 0.000(3) 0.039(4)

loop_
_atom_type_symbol
_atom_type_description
_atom_type_scat_dispersion_real
_atom_type_scat_dispersion_imag
_atom_type_scat_source
C C 0.0033 0.0016 'International Tables Vol C Tables 4.2.6.8 and 6.1.1.4'
H H 0 0 'International Tables Vol C Tables 4.2.6.8 and 6.1.1.4'
F F 0.0171 0.0103 'International Tables Vol C Tables 4.2.6.8 and 6.1.1.4'
P P 0.1023 0.0942 'International Tables Vol C Tables 4.2.6.8 and 6.1.1.4'
Cl Cl 0.1484 0.1585 'International Tables Vol C Tables 4.2.6.8 and 6.1.1.4'
Ru Ru -1.2594 0.8363 'International Tables Vol C Tables 4.2.6.8 and 6.1.1.4'
B B 0.0013 0.0007 'International Tables Vol C Tables 4.2.6.8 and 6.1.1.4'
N N 0.0061 0.0033 'International Tables Vol C Tables 4.2.6.8 and 6.1.1.4'

loop_
_geom_angle_atom_site_label_1
_geom_angle_atom_site_label_2
_geom_angle_atom_site_label_3
_geom_angle
_geom_angle_site_symmetry_1
_geom_angle_site_symmetry_3
_geom_angle_publ_flag
C6 C1 N1 116.9(2) . . ?
C6 C1 C2 117.9(2) . . ?
N1 C1 C2 125.2(2) . . ?
C3 C2 C1 120.9(3) . . ?
C3 C2 H2 119.5 . . ?
C1 C2 H2 119.5 . . ?
C4 C3 C2 120.4(3) . . ?
C4 C3 H3 119.8 . . ?
C2 C3 H3 119.8 . . ?
C3 C4 C5 119.5(3) . . ?
C3 C4 H4 120.2 . . ?
C5 C4 H4 120.2 . . ?
C6 C5 C4 120.3(3) . . ?
C6 C5 H5 119.9 . . ?
C4 C5 H5 119.9 . . ?
C5 C6 C1 120.9(2) . . ?
C5 C6 N2 122.2(2) . . ?
C1 C6 N2 116.9(2) . . ?
C8 C7 C12 119.8(2) . . ?
C8 C7 P1 116.5(2) . . ?
C12 C7 P1 123.7(2) . . ?
C7 C8 C9 119.4(3) . . ?
C7 C8 H8 120.3 . . ?
C9 C8 H8 120.3 . . ?
C10 C9 C8 120.6(3) . . ?
C10 C9 H9 119.7 . . ?
C8 C9 H9 119.7 . . ?
C11 C10 C9 120.1(3) . . ?
C11 C10 H10 119.9 . . ?
C9 C10 H10 119.9 . . ?
C10 C11 C12 120.2(3) . . ?
C10 C11 H11 119.9 . . ?
C12 C11 H11 119.9 . . ?
C11 C12 C7 119.9(3) . . ?
C11 C12 H12 120 . . ?
C7 C12 H12 120 . . ?
C18 C13 C14 119.6(2) . . ?
C18 C13 P1 120.1(2) . . ?
C14 C13 P1 120.2(2) . . ?
C15 C14 C13 119.7(3) . . ?
C15 C14 H14 120.2 . . ?
C13 C14 H14 120.2 . . ?
C16 C15 C14 120.1(3) . . ?
C16 C15 H15 119.9 . . ?
C14 C15 H15 119.9 . . ?
C17 C16 C15 120.5(3) . . ?
C17 C16 H16 119.8 . . ?
C15 C16 H16 119.8 . . ?
C16 C17 C18 119.8(3) . . ?
C16 C17 H17 120.1 . . ?
C18 C17 H17 120.1 . . ?
C13 C18 C17 120.2(3) . . ?
C13 C18 H18 119.9 . . ?
C17 C18 H18 119.9 . . ?
P1 C19 P2 109.50(12) . . ?
P1 C19 H19A 109.8 . . ?
P2 C19 H19A 109.8 . . ?
P1 C19 H19B 109.8 . . ?
P2 C19 H19B 109.8 . . ?
H19A C19 H19B 108.2 . . ?
C25 C20 C21 118.4(2) . . ?
C25 C20 P2 120.10(18) . . ?
C21 C20 P2 121.25(19) . . ?
C22 C21 C20 120.4(3) . . ?
C22 C21 H21 119.8 . . ?
C20 C21 H21 119.8 . . ?
C23 C22 C21 120.5(3) . . ?
C23 C22 H22 119.7 . . ?
C21 C22 H22 119.7 . . ?
C24 C23 C22 119.8(3) . . ?
C24 C23 H23 120.1 . . ?
C22 C23 H23 120.1 . . ?
C23 C24 C25 120.7(3) . . ?
C23 C24 H24 119.7 . . ?
C25 C24 H24 119.7 . . ?
C24 C25 C20 120.1(3) . . ?
C24 C25 H25 119.9 . . ?
C20 C25 H25 119.9 . . ?
C31 C26 C27 119.0(2) . . ?
C31 C26 P2 121.16(19) . . ?
C27 C26 P2 119.63(19) . . ?
C28 C27 C26 120.4(2) . . ?
C28 C27 H27 119.8 . . ?
C26 C27 H27 119.8 . . ?
C29 C28 C27 119.9(3) . . ?
C29 C28 H28 120 . . ?
C27 C28 H28 120 . . ?
C30 C29 C28 120.0(3) . . ?
C30 C29 H29 120 . . ?
C28 C29 H29 120 . . ?
C29 C30 C31 120.3(3) . . ?
C29 C30 H30 119.8 . . ?
C31 C30 H30 119.8 . . ?
C26 C31 C30 120.3(3) . . ?
C26 C31 H31 119.9 . . ?
C30 C31 H31 119.9 . . ?
C37 C32 C33 108.6(2) . . ?
C37 C32 P3 113.63(16) . . ?
C33 C32 P3 118.24(17) . . ?
C37 C32 H32 105.1 . . ?
C33 C32 H32 105.1 . . ?
P3 C32 H32 105.1 . . ?
C34 C33 C32 110.5(2) . . ?
C34 C33 H33A 109.5 . . ?
C32 C33 H33A 109.5 . . ?
C34 C33 H33B 109.5 . . ?
C32 C33 H33B 109.5 . . ?
H33A C33 H33B 108.1 . . ?
C35 C34 C33 111.3(2) . . ?
C35 C34 H34A 109.4 . . ?
C33 C34 H34A 109.4 . . ?
C35 C34 H34B 109.4 . . ?
C33 C34 H34B 109.4 . . ?
H34A C34 H34B 108 . . ?
C34 C35 C36 111.4(2) . . ?
C34 C35 H35A 109.3 . . ?
C36 C35 H35A 109.3 . . ?
C34 C35 H35B 109.3 . . ?
C36 C35 H35B 109.3 . . ?
H35A C35 H35B 108 . . ?
C35 C36 C37 111.2(2) . . ?
C35 C36 H36A 109.4 . . ?
C37 C36 H36A 109.4 . . ?
C35 C36 H36B 109.4 . . ?
C37 C36 H36B 109.4 . . ?
H36A C36 H36B 108 . . ?
C32 C37 C36 110.5(2) . . ?
C32 C37 H37A 109.6 . . ?
C36 C37 H37A 109.6 . . ?
C32 C37 H37B 109.6 . . ?
C36 C37 H37B 109.6 . . ?
H37A C37 H37B 108.1 . . ?
C43 C38 C39 108.85(19) . . ?
C43 C38 P3 115.45(16) . . ?
C39 C38 P3 117.30(16) . . ?
C43 C38 H38 104.6 . . ?
C39 C38 H38 104.6 . . ?
P3 C38 H38 104.6 . . ?
C40 C39 C38 110.4(2) . . ?
C40 C39 H39A 109.6 . . ?
C38 C39 H39A 109.6 . . ?
C40 C39 H39B 109.6 . . ?
C38 C39 H39B 109.6 . . ?
H39A C39 H39B 108.1 . . ?
C39 C40 C41 110.9(2) . . ?
C39 C40 H40A 109.5 . . ?
C41 C40 H40A 109.5 . . ?
C39 C40 H40B 109.5 . . ?
C41 C40 H40B 109.5 . . ?
H40A C40 H40B 108 . . ?
C42 C41 C40 110.9(2) . . ?
C42 C41 H41A 109.5 . . ?
C40 C41 H41A 109.5 . . ?
C42 C41 H41B 109.5 . . ?
C40 C41 H41B 109.5 . . ?
H41A C41 H41B 108 . . ?
C41 C42 C43 111.7(2) . . ?
C41 C42 H42A 109.3 . . ?
C43 C42 H42A 109.3 . . ?
C41 C42 H42B 109.3 . . ?
C43 C42 H42B 109.3 . . ?
H42A C42 H42B 107.9 . . ?
C42 C43 C38 110.5(2) . . ?
C42 C43 H43A 109.5 . . ?
C38 C43 H43A 109.5 . . ?
C42 C43 H43B 109.5 . . ?
C38 C43 H43B 109.5 . . ?
H43A C43 H43B 108.1 . . ?
C45 C44 C50 110.88(19) . . ?
C45 C44 P3 111.47(16) . . ?
C50 C44 P3 112.58(15) . . ?
C45 C44 H44 107.2 . . ?
C50 C44 H44 107.2 . . ?
P3 C44 H44 107.2 . . ?
C46 C45 C44 111.6(2) . . ?
C46 C45 H45A 109.3 . . ?
C44 C45 H45A 109.3 . . ?
C46 C45 H45B 109.3 . . ?
C44 C45 H45B 109.3 . . ?
H45A C45 H45B 108 . . ?
C48 C46 C45 111.2(2) . . ?
C48 C46 H46A 109.4 . . ?
C45 C46 H46A 109.4 . . ?
C48 C46 H46B 109.4 . . ?
C45 C46 H46B 109.4 . . ?
H46A C46 H46B 108 . . ?
C46 C48 C49 110.0(2) . . ?
C46 C48 H48A 109.7 . . ?
C49 C48 H48A 109.7 . . ?
C46 C48 H48B 109.7 . . ?
C49 C48 H48B 109.7 . . ?
H48A C48 H48B 108.2 . . ?
C48 C49 C50 111.6(2) . . ?
C48 C49 H49A 109.3 . . ?
C50 C49 H49A 109.3 . . ?
C48 C49 H49B 109.3 . . ?
C50 C49 H49B 109.3 . . ?
H49A C49 H49B 108 . . ?
C49 C50 C44 110.5(2) . . ?
C49 C50 H50A 109.5 . . ?
C44 C50 H50A 109.5 . . ?
C49 C50 H50B 109.5 . . ?
C44 C50 H50B 109.5 . . ?
H50A C50 H50B 108.1 . . ?
C52 C51 C56 116.0(2) . . ?
C52 C51 B1 123.2(2) . . ?
C56 C51 B1 120.6(2) . . ?
C51 C52 C53 121.6(2) . . ?
C51 C52 H52 119.2 . . ?
C53 C52 H52 119.2 . . ?
C54 C53 C52 121.3(2) . . ?
C54 C53 C57 118.7(2) . . ?
C52 C53 C57 119.9(3) . . ?
C53 C54 C55 118.3(2) . . ?
C53 C54 H54 120.9 . . ?
C55 C54 H54 120.9 . . ?
C54 C55 C56 120.5(2) . . ?
C54 C55 C58 119.2(3) . . ?
C56 C55 C58 120.4(3) . . ?
C55 C56 C51 122.3(2) . . ?
C55 C56 H56 118.9 . . ?
C51 C56 H56 118.9 . . ?
F2 C57 F3 106.4(3) . . ?
F2 C57 F1 104.8(3) . . ?
F3 C57 F1 107.1(3) . . ?
F2 C57 C53 112.6(3) . . ?
F3 C57 C53 113.1(2) . . ?
F1 C57 C53 112.2(3) . . ?
F5B C58 F4B 104.5(4) . . ?
F5B C58 F6B 101.7(4) . . ?
F4B C58 F6B 105.3(4) . . ?
F5B C58 F4A 129.6(5) . . ?
F4B C58 F4A 77.5(5) . . ?
F4B C58 F5A 64.4(4) . . ?
F6B C58 F5A 128.1(4) . . ?
F4A C58 F5A 130.0(5) . . ?
F5B C58 F6A 46.8(4) . . ?
F4B C58 F6A 134.5(4) . . ?
F6B C58 F6A 61.0(5) . . ?
F4A C58 F6A 95.5(6) . . ?
F5A C58 F6A 89.6(5) . . ?
F5B C58 C55 113.5(3) . . ?
F4B C58 C55 114.0(3) . . ?
F6B C58 C55 116.4(3) . . ?
F4A C58 C55 110.7(4) . . ?
F5A C58 C55 113.7(4) . . ?
F6A C58 C55 110.5(3) . . ?
C64 C59 C60 115.6(2) . . ?
C64 C59 B1 120.7(2) . . ?
C60 C59 B1 123.7(2) . . ?
C61 C60 C59 122.5(2) . . ?
C61 C60 H60 118.7 . . ?
C59 C60 H60 118.7 . . ?
C60 C61 C62 120.6(2) . . ?
C60 C61 C65 119.5(2) . . ?
C62 C61 C65 119.8(2) . . ?
C63 C62 C61 118.0(2) . . ?
C63 C62 H62 121 . . ?
C61 C62 H62 121 . . ?
C62 C63 C64 121.0(2) . . ?
C62 C63 C66 120.8(2) . . ?
C64 C63 C66 118.2(2) . . ?
C63 C64 C59 122.3(2) . . ?
C63 C64 H64 118.9 . . ?
C59 C64 H64 118.9 . . ?
F8A C65 F7A 107.2(3) . . ?
F8A C65 F7B 126.5(6) . . ?
F8A C65 F9A 106.8(3) . . ?
F7A C65 F9A 104.3(3) . . ?
F7B C65 F9A 65.9(7) . . ?
F7A C65 F8B 83.0(6) . . ?
F7B C65 F8B 112.7(8) . . ?
F9A C65 F8B 126.0(6) . . ?
F8A C65 F9B 76.0(6) . . ?
F7A C65 F9B 131.2(5) . . ?
F7B C65 F9B 98.3(8) . . ?
F8B C65 F9B 101.1(8) . . ?
F8A C65 C61 114.0(3) . . ?
F7A C65 C61 111.9(3) . . ?
F7B C65 C61 117.6(5) . . ?
F9A C65 C61 112.0(3) . . ?
F8B C65 C61 114.3(6) . . ?
F9B C65 C61 110.2(5) . . ?
F12 C66 F11 107.6(3) . . ?
F12 C66 F10 105.8(3) . . ?
F11 C66 F10 104.8(2) . . ?
F12 C66 C63 113.2(2) . . ?
F11 C66 C63 112.4(2) . . ?
F10 C66 C63 112.4(3) . . ?
C72 C67 C68 115.8(2) . . ?
C72 C67 B1 122.99(19) . . ?
C68 C67 B1 121.0(2) . . ?
C69 C68 C67 121.9(2) . . ?
C69 C68 H68 119.1 . . ?
C67 C68 H68 119.1 . . ?
C70 C69 C68 121.5(2) . . ?
C70 C69 C73 119.4(2) . . ?
C68 C69 C73 119.1(2) . . ?
C71 C70 C69 117.3(2) . . ?
C71 C70 H70 121.3 . . ?
C69 C70 H70 121.3 . . ?
C70 C71 C72 121.2(2) . . ?
C70 C71 C74 118.6(2) . . ?
C72 C71 C74 120.2(2) . . ?
C71 C72 C67 122.2(2) . . ?
C71 C72 H72 118.9 . . ?
C67 C72 H72 118.9 . . ?
F14A C73 F15A 110.7(3) . . ?
F14A C73 F13B 69.6(9) . . ?
F15A C73 F13B 122.4(7) . . ?
F14A C73 F15B 124.5(9) . . ?
F13B C73 F15B 111.0(12) . . ?
F14A C73 F13A 103.5(3) . . ?
F15A C73 F13A 103.1(3) . . ?
F15B C73 F13A 85.5(9) . . ?
F15A C73 F14B 82.5(7) . . ?
F13B C73 F14B 103.9(11) . . ?
F15B C73 F14B 101.2(11) . . ?
F13A C73 F14B 133.9(7) . . ?
F14A C73 C69 113.9(2) . . ?
F15A C73 C69 113.7(3) . . ?
F13B C73 C69 117.8(7) . . ?
F15B C73 C69 113.1(9) . . ?
F13A C73 C69 111.3(2) . . ?
F14B C73 C69 107.9(6) . . ?
F16B C74 F17A 117.9(4) . . ?
F16B C74 F18A 82.4(4) . . ?
F17A C74 F18A 105.1(4) . . ?
F17A C74 F16A 105.3(4) . . ?
F18A C74 F16A 106.8(4) . . ?
F16B C74 F17B 109.9(4) . . ?
F18A C74 F17B 124.3(3) . . ?
F16A C74 F17B 91.3(4) . . ?
F16B C74 F18B 107.1(4) . . ?
F17A C74 F18B 81.6(3) . . ?
F16A C74 F18B 129.0(4) . . ?
F17B C74 F18B 102.1(3) . . ?
F16B C74 C71 116.0(3) . . ?
F17A C74 C71 116.9(3) . . ?
F18A C74 C71 112.1(3) . . ?
F16A C74 C71 109.9(3) . . ?
F17B C74 C71 109.8(3) . . ?
F18B C74 C71 111.1(3) . . ?
C76 C75 C80 115.5(2) . . ?
C76 C75 B1 122.8(2) . . ?
C80 C75 B1 121.5(2) . . ?
C77 C76 C75 122.1(2) . . ?
C77 C76 H76 119 . . ?
C75 C76 H76 119 . . ?
C78 C77 C76 121.3(2) . . ?
C78 C77 C81 118.2(2) . . ?
C76 C77 C81 120.5(2) . . ?
C77 C78 C79 117.8(2) . . ?
C77 C78 H78 121.1 . . ?
C79 C78 H78 121.1 . . ?
C80 C79 C78 121.0(2) . . ?
C80 C79 C82 120.9(2) . . ?
C78 C79 C82 118.0(2) . . ?
C79 C80 C75 122.2(2) . . ?
C79 C80 H80 118.9 . . ?
C75 C80 H80 118.9 . . ?
F21A C81 F20B 75.3(4) . . ?
F21A C81 F19B 111.1(6) . . ?
F20B C81 F19B 123.7(5) . . ?
F21A C81 F19A 117.1(4) . . ?
F20B C81 F19A 111.5(4) . . ?
F21A C81 F20A 104.6(3) . . ?
F19B C81 F20A 105.8(5) . . ?
F19A C81 F20A 91.8(3) . . ?
F20B C81 F21B 103.2(5) . . ?
F19B C81 F21B 86.9(6) . . ?
F19A C81 F21B 97.0(5) . . ?
F20A C81 F21B 130.0(4) . . ?
F21A C81 C77 115.8(3) . . ?
F20B C81 C77 116.6(4) . . ?
F19B C81 C77 109.9(5) . . ?
F19A C81 C77 114.7(4) . . ?
F20A C81 C77 109.0(3) . . ?
F21B C81 C77 111.4(3) . . ?
F22A C82 F24A 105.6(3) . . ?
F24A C82 F22B 124.6(4) . . ?
F22A C82 F23A 106.2(3) . . ?
F24A C82 F23A 105.2(3) . . ?
F22B C82 F23A 85.8(5) . . ?
F22A C82 F24B 85.7(4) . . ?
F22B C82 F24B 107.8(5) . . ?
F23A C82 F24B 123.0(5) . . ?
F22A C82 F23B 124.5(4) . . ?
F24A C82 F23B 84.9(4) . . ?
F22B C82 F23B 107.5(6) . . ?
F24B C82 F23B 105.9(6) . . ?
F22A C82 C79 112.8(3) . . ?
F24A C82 C79 112.8(3) . . ?
F22B C82 C79 111.3(4) . . ?
F23A C82 C79 113.5(2) . . ?
F24B C82 C79 111.9(5) . . ?
F23B C82 C79 112.1(4) . . ?
N1 P1 C13 116.06(11) . . ?
N1 P1 C7 111.99(11) . . ?
C13 P1 C7 108.75(12) . . ?
N1 P1 C19 104.39(10) . . ?
C13 P1 C19 107.11(11) . . ?
C7 P1 C19 107.98(11) . . ?
C26 P2 C20 102.89(11) . . ?
C26 P2 C19 100.76(11) . . ?
C20 P2 C19 101.34(11) . . ?
C26 P2 Ru1 121.08(8) . . ?
C20 P2 Ru1 124.56(8) . . ?
C19 P2 Ru1 101.67(8) . . ?
C32 P3 C44 103.99(10) . . ?
C32 P3 C38 109.37(10) . . ?
C44 P3 C38 99.99(10) . . ?
C32 P3 Ru1 111.10(8) . . ?
C44 P3 Ru1 119.81(8) . . ?
C38 P3 Ru1 111.67(8) . . ?
N2 Ru1 N1 77.40(8) . . ?
N2 Ru1 P2 161.14(6) . . ?
N1 Ru1 P2 85.19(5) . . ?
N2 Ru1 P3 96.51(6) . . ?
N1 Ru1 P3 173.11(5) . . ?
P2 Ru1 P3 101.22(2) . . ?
N2 Ru1 Cl1 83.95(6) . . ?
N1 Ru1 Cl1 86.10(6) . . ?
P2 Ru1 Cl1 87.75(2) . . ?
P3 Ru1 Cl1 96.73(2) . . ?
N2 Ru1 HY1 85.4(16) . . ?
N1 Ru1 HY1 79.2(17) . . ?
P2 Ru1 HY1 98.6(15) . . ?
P3 Ru1 HY1 97.1(17) . . ?
Cl1 Ru1 HY1 163.5(17) . . ?
N2 Ru1 HY2 99.3(18) . . ?
N1 Ru1 HY2 104.0(19) . . ?
P2 Ru1 HY2 91.9(17) . . ?
P3 Ru1 HY2 73.4(19) . . ?
Cl1 Ru1 HY2 169.8(19) . . ?
HY1 Ru1 HY2 26(2) . . ?
C59 B1 C75 105.48(17) . . ?
C59 B1 C51 112.01(19) . . ?
C75 B1 C51 112.48(19) . . ?
C59 B1 C67 110.51(18) . . ?
C75 B1 C67 112.67(19) . . ?
C51 B1 C67 103.84(17) . . ?
C1 N1 P1 124.11(17) . . ?
C1 N1 Ru1 113.75(15) . . ?
P1 N1 Ru1 122.03(10) . . ?
C6 N2 Ru1 110.85(15) . . ?
C6 N2 HY3 115(3) . . ?
Ru1 N2 HY3 98(3) . . ?
C6 N2 HY4 110(3) . . ?
Ru1 N2 HY4 117(3) . . ?
HY3 N2 HY4 105(4) . . ?
C105 C100 C101 117.9(4) . . ?
C105 C100 C106 119.8(4) . . ?
C101 C100 C106 122.3(3) . . ?
C102 C101 C100 121.6(4) . . ?
C102 C101 H101 119.2 . . ?
C100 C101 H101 119.2 . . ?
C104 C105 C100 121.0(5) . . ?
C104 C105 H105 119.5 . . ?
C100 C105 H105 119.5 . . ?
C100 C106 H10A 109.5 . . ?
C100 C106 H10B 109.5 . . ?
H10A C106 H10B 109.5 . . ?
C100 C106 H10C 109.5 . . ?
H10A C106 H10C 109.5 . . ?
H10B C106 H10C 109.5 . . ?
C103 C102 C101 119.0(4) . . ?
C103 C102 H102 120.5 . . ?
C101 C102 H102 120.5 . . ?
C104 C103 C102 118.9(4) . . ?
C104 C103 H103 120.6 . . ?
C102 C103 H103 120.6 . . ?
C105 C104 C103 121.7(4) . . ?
C105 C104 H104 119.2 . . ?
C103 C104 H104 119.2 . . ?
C107 C108 C109 124.0(5) . . ?
C107 C108 H108 118 . . ?
C109 C108 H108 118 . . ?
C108 C109 C110 119.7(5) . . ?
C108 C109 H109 120.1 . . ?
C110 C109 H109 120.1 . . ?
C108 C107 C112 118.2(5) . . ?
C108 C107 C113 124.6(7) . . ?
C112 C107 C113 117.1(6) . . ?
C111 C110 C109 119.8(6) . . ?
C111 C110 H110 120.1 . . ?
C109 C110 H110 120.1 . . ?
C107 C112 C111 117.1(4) . . ?
C107 C112 H112 121.5 . . ?
C111 C112 H112 121.5 . . ?
C110 C111 C112 121.1(6) . . ?
C110 C111 H111 119.4 . . ?
C112 C111 H111 119.4 . . ?
C107 C113 H11A 109.5 . . ?
C107 C113 H11B 109.5 . . ?
H11A C113 H11B 109.5 . . ?
C107 C113 H11C 109.5 . . ?
H11A C113 H11C 109.5 . . ?
H11B C113 H11C 109.5 . . ?

loop_
_geom_bond_atom_site_label_1
_geom_bond_atom_site_label_2
_geom_bond_distance
_geom_bond_site_symmetry_2
_geom_bond_publ_flag
C1 C6 1.400(3) . ?
C1 N1 1.401(3) . ?
C1 C2 1.403(3) . ?
C2 C3 1.392(4) . ?
C2 H2 0.95 . ?
C3 C4 1.379(4) . ?
C3 H3 0.95 . ?
C4 C5 1.396(4) . ?
C4 H4 0.95 . ?
C5 C6 1.388(3) . ?
C5 H5 0.95 . ?
C6 N2 1.465(3) . ?
C7 C8 1.382(4) . ?
C7 C12 1.391(4) . ?
C7 P1 1.797(3) . ?
C8 C9 1.387(4) . ?
C8 H8 0.95 . ?
C9 C10 1.377(5) . ?
C9 H9 0.95 . ?
C10 C11 1.367(5) . ?
C10 H10 0.95 . ?
C11 C12 1.385(4) . ?
C11 H11 0.95 . ?
C12 H12 0.95 . ?
C13 C18 1.386(4) . ?
C13 C14 1.400(4) . ?
C13 P1 1.795(3) . ?
C14 C15 1.386(4) . ?
C14 H14 0.95 . ?
C15 C16 1.381(5) . ?
C15 H15 0.95 . ?
C16 C17 1.379(5) . ?
C16 H16 0.95 . ?
C17 C18 1.390(4) . ?
C17 H17 0.95 . ?
C18 H18 0.95 . ?
C19 P1 1.804(2) . ?
C19 P2 1.854(2) . ?
C19 H19A 0.99 . ?
C19 H19B 0.99 . ?
C20 C25 1.398(3) . ?
C20 C21 1.400(3) . ?
C20 P2 1.827(2) . ?
C21 C22 1.390(4) . ?
C21 H21 0.95 . ?
C22 C23 1.378(5) . ?
C22 H22 0.95 . ?
C23 C24 1.372(5) . ?
C23 H23 0.95 . ?
C24 C25 1.396(4) . ?
C24 H24 0.95 . ?
C25 H25 0.95 . ?
C26 C31 1.385(3) . ?
C26 C27 1.393(3) . ?
C26 P2 1.820(2) . ?
C27 C28 1.390(4) . ?
C27 H27 0.95 . ?
C28 C29 1.379(4) . ?
C28 H28 0.95 . ?
C29 C30 1.374(5) . ?
C29 H29 0.95 . ?
C30 C31 1.386(4) . ?
C30 H30 0.95 . ?
C31 H31 0.95 . ?
C32 C37 1.531(3) . ?
C32 C33 1.534(3) . ?
C32 P3 1.867(2) . ?
C32 H32 1 . ?
C33 C34 1.529(4) . ?
C33 H33A 0.99 . ?
C33 H33B 0.99 . ?
C34 C35 1.515(4) . ?
C34 H34A 0.99 . ?
C34 H34B 0.99 . ?
C35 C36 1.517(4) . ?
C35 H35A 0.99 . ?
C35 H35B 0.99 . ?
C36 C37 1.537(4) . ?
C36 H36A 0.99 . ?
C36 H36B 0.99 . ?
C37 H37A 0.99 . ?
C37 H37B 0.99 . ?
C38 C43 1.540(3) . ?
C38 C39 1.542(3) . ?
C38 P3 1.867(2) . ?
C38 H38 1 . ?
C39 C40 1.526(3) . ?
C39 H39A 0.99 . ?
C39 H39B 0.99 . ?
C40 C41 1.528(4) . ?
C40 H40A 0.99 . ?
C40 H40B 0.99 . ?
C41 C42 1.528(4) . ?
C41 H41A 0.99 . ?
C41 H41B 0.99 . ?
C42 C43 1.530(4) . ?
C42 H42A 0.99 . ?
C42 H42B 0.99 . ?
C43 H43A 0.99 . ?
C43 H43B 0.99 . ?
C44 C45 1.532(3) . ?
C44 C50 1.540(4) . ?
C44 P3 1.862(2) . ?
C44 H44 1 . ?
C45 C46 1.529(3) . ?
C45 H45A 0.99 . ?
C45 H45B 0.99 . ?
C46 C48 1.519(4) . ?
C46 H46A 0.99 . ?
C46 H46B 0.99 . ?
C48 C49 1.521(4) . ?
C48 H48A 0.99 . ?
C48 H48B 0.99 . ?
C49 C50 1.529(3) . ?
C49 H49A 0.99 . ?
C49 H49B 0.99 . ?
C50 H50A 0.99 . ?
C50 H50B 0.99 . ?
C51 C52 1.398(4) . ?
C51 C56 1.404(3) . ?
C51 B1 1.640(3) . ?
C52 C53 1.394(3) . ?
C52 H52 0.95 . ?
C53 C54 1.377(4) . ?
C53 C57 1.503(4) . ?
C54 C55 1.391(4) . ?
C54 H54 0.95 . ?
C55 C56 1.389(4) . ?
C55 C58 1.475(4) . ?
C56 H56 0.95 . ?
C57 F2 1.322(4) . ?
C57 F3 1.328(4) . ?
C57 F1 1.331(4) . ?
C58 F5B 1.304(7) . ?
C58 F4B 1.323(6) . ?
C58 F6B 1.326(7) . ?
C58 F4A 1.331(10) . ?
C58 F5A 1.358(9) . ?
C58 F6A 1.416(9) . ?
C59 C64 1.398(3) . ?
C59 C60 1.399(3) . ?
C59 B1 1.640(3) . ?
C60 C61 1.383(3) . ?
C60 H60 0.95 . ?
C61 C62 1.396(4) . ?
C61 C65 1.491(4) . ?
C62 C63 1.377(3) . ?
C62 H62 0.95 . ?
C63 C64 1.396(3) . ?
C63 C66 1.488(4) . ?
C64 H64 0.95 . ?
C65 F8A 1.310(5) . ?
C65 F7A 1.321(5) . ?
C65 F7B 1.333(13) . ?
C65 F9A 1.333(5) . ?
C65 F8B 1.344(15) . ?
C65 F9B 1.393(14) . ?
C66 F12 1.322(3) . ?
C66 F11 1.345(4) . ?
C66 F10 1.348(4) . ?
C67 C72 1.395(3) . ?
C67 C68 1.397(3) . ?
C67 B1 1.644(3) . ?
C68 C69 1.393(3) . ?
C68 H68 0.95 . ?
C69 C70 1.385(3) . ?
C69 C73 1.490(3) . ?
C70 C71 1.383(3) . ?
C70 H70 0.95 . ?
C71 C72 1.392(3) . ?
C71 C74 1.492(4) . ?
C72 H72 0.95 . ?
C73 F14A 1.302(4) . ?
C73 F15A 1.315(5) . ?
C73 F13B 1.317(18) . ?
C73 F15B 1.36(2) . ?
C73 F13A 1.359(4) . ?
C73 F14B 1.444(19) . ?
C74 F16B 1.286(6) . ?
C74 F17A 1.314(7) . ?
C74 F18A 1.334(6) . ?
C74 F16A 1.372(6) . ?
C74 F17B 1.373(7) . ?
C74 F18B 1.381(6) . ?
C75 C76 1.403(3) . ?
C75 C80 1.403(3) . ?
C75 B1 1.635(3) . ?
C76 C77 1.391(3) . ?
C76 H76 0.95 . ?
C77 C78 1.379(4) . ?
C77 C81 1.491(4) . ?
C78 C79 1.389(4) . ?
C78 H78 0.95 . ?
C79 C80 1.388(3) . ?
C79 C82 1.493(4) . ?
C80 H80 0.95 . ?
C81 F21A 1.280(5) . ?
C81 F20B 1.297(8) . ?
C81 F19B 1.321(13) . ?
C81 F19A 1.344(7) . ?
C81 F20A 1.409(5) . ?
C81 F21B 1.440(8) . ?
C82 F22A 1.342(4) . ?
C82 F24A 1.343(4) . ?
C82 F22B 1.348(10) . ?
C82 F23A 1.348(5) . ?
C82 F24B 1.362(10) . ?
C82 F23B 1.364(11) . ?
P1 N1 1.606(2) . ?
P2 Ru1 2.2864(6) . ?
P3 Ru1 2.3506(7) . ?
Cl1 Ru1 2.4077(6) . ?
Ru1 N2 2.164(2) . ?
Ru1 N1 2.1591(19) . ?
Ru1 HY1 1.62(4) . ?
Ru1 HY2 1.67(5) . ?
N2 HY3 0.78(4) . ?
N2 HY4 0.91(4) . ?
C100 C105 1.374(5) . ?
C100 C101 1.393(6) . ?
C100 C106 1.486(6) . ?
C101 C102 1.387(6) . ?
C101 H101 0.95 . ?
C105 C104 1.355(7) . ?
C105 H105 0.95 . ?
C106 H10A 0.98 . ?
C106 H10B 0.98 . ?
C106 H10C 0.98 . ?
C102 C103 1.386(7) . ?
C102 H102 0.95 . ?
C103 C104 1.382(8) . ?
C103 H103 0.95 . ?
C104 H104 0.95 . ?
C108 C107 1.358(5) . ?
C108 C109 1.359(6) . ?
C108 H108 0.95 . ?
C109 C110 1.369(7) . ?
C109 H109 0.95 . ?
C107 C112 1.402(8) . ?
C107 C113 1.411(8) . ?
C110 C111 1.344(9) . ?
C110 H110 0.95 . ?
C112 C111 1.463(10) . ?
C112 H112 0.95 . ?
C111 H111 0.95 . ?
C113 H11A 0.98 . ?
C113 H11B 0.98 . ?
C113 H11C 0.98 . ?
